data_7045384
loop_
_publ_author_name
'Akhtar, Muhammad Nadeem'
'Lan, Yanhua'
'AlDamen, Murad A.'
'Zheng, Yan-Zhen'
'Anson, Christopher E.'
'Powell, Annie K.'

_publ_section_title
;
 Effect of ligand substitution on the SMM properties of three
 isostructural families of double-cubane Mn<sub>4</sub>Ln<sub>2</sub>
 coordination clusters.
;
_journal_issue 10
_journal_name_full 'Dalton transactions (Cambridge, England : 2003)'
_journal_page_first 3485
_journal_page_last 3495
_journal_paper_doi 10.1039/c7dt04304j
_journal_volume 47
_journal_year 2018
_chemical_formula_moiety 'C62 H74 Mn4 N6 O28 Tb2, 2(C2 H3 N)'
_chemical_formula_sum 'C66 H80 Mn4 N8 O28 Tb2'
_chemical_formula_weight 1970.98
_space_group_crystal_system monoclinic
_space_group_IT_number 14
_space_group_name_Hall '-P 2yn'
_space_group_name_H-M_alt 'P 1 21/n 1'
_symmetry_space_group_name_Hall '-P 2yn'
_symmetry_space_group_name_H-M 'P 1 21/n 1'
_atom_sites_solution_hydrogens mixed
_atom_sites_solution_primary direct
_atom_sites_solution_secondary difmap
_audit_creation_date 2018-01-10
_audit_creation_method
;
Olex2 1.2
(compiled 2017.08.10 svn.r3458 for OlexSys, GUI svn.r5381)
;
_audit_update_record
;
2018-01-12 deposited with the CCDC.
2018-01-24 downloaded from the CCDC.
;
_cell_angle_alpha 90
_cell_angle_beta 99.097(7)
_cell_angle_gamma 90
_cell_formula_units_Z 2
_cell_length_a 12.9252(11)
_cell_length_b 15.2245(8)
_cell_length_c 18.7403(15)
_cell_measurement_reflns_used 22518
_cell_measurement_temperature 150(2)
_cell_measurement_theta_max 27.24
_cell_measurement_theta_min 1.73
_cell_volume 3641.3(5)
_computing_cell_refinement 'X-Area 1.38 (Stoe & Cie GmbH, 2006)'
_computing_data_collection 'WinXpose 1.6.8 (Stoe & Cie GmbH, 2004)'
_computing_data_reduction 'X-Area 1.38 (Stoe & Cie GmbH, 2006)'
_computing_molecular_graphics 'Olex2 (Dolomanov et al., 2009)'
_computing_publication_material 'Olex2 (Dolomanov et al., 2009)'
_computing_structure_refinement 'ShelXL (Sheldrick, 2015)'
_computing_structure_solution 'SHELXTL 6.14 (BrukerAXS Inc., 2003)'
_diffrn_ambient_temperature 150.15
_diffrn_detector_area_resol_mean 6.667
_diffrn_measured_fraction_theta_full 0.998
_diffrn_measured_fraction_theta_max 0.991
_diffrn_measurement_device_type 'Stoe IPDS II'
_diffrn_measurement_method '\w scans'
_diffrn_radiation_monochromator graphite
_diffrn_radiation_type MoK\a
_diffrn_radiation_wavelength 0.71073
_diffrn_reflns_av_R_equivalents 0.0428
_diffrn_reflns_av_unetI/netI 0.0372
_diffrn_reflns_Laue_measured_fraction_full 0.998
_diffrn_reflns_Laue_measured_fraction_max 0.991
_diffrn_reflns_limit_h_max 15
_diffrn_reflns_limit_h_min -16
_diffrn_reflns_limit_k_max 19
_diffrn_reflns_limit_k_min -19
_diffrn_reflns_limit_l_max 23
_diffrn_reflns_limit_l_min -23
_diffrn_reflns_number 23049
_diffrn_reflns_point_group_measured_fraction_full 0.998
_diffrn_reflns_point_group_measured_fraction_max 0.991
_diffrn_reflns_theta_full 25.000
_diffrn_reflns_theta_max 26.806
_diffrn_reflns_theta_min 1.732
_diffrn_source 'rotating anode'
_exptl_absorpt_coefficient_mu 2.678
_exptl_absorpt_correction_T_max 0.586
_exptl_absorpt_correction_T_min 0.427
_exptl_absorpt_correction_type multi-scan
_exptl_absorpt_process_details
;
XPREP in SHELXTL 6.14 (BrukerAXS Inc., 2003)
;
_exptl_crystal_colour orange
_exptl_crystal_colour_primary orange
_exptl_crystal_density_diffrn 1.798
_exptl_crystal_description block
_exptl_crystal_F_000 1972
_exptl_crystal_size_max 0.21
_exptl_crystal_size_mid 0.16
_exptl_crystal_size_min 0.11
_refine_diff_density_max 0.696
_refine_diff_density_min -2.634
_refine_diff_density_rms 0.171
_refine_ls_extinction_method none
_refine_ls_goodness_of_fit_ref 1.003
_refine_ls_hydrogen_treatment mixed
_refine_ls_matrix_type full
_refine_ls_number_parameters 494
_refine_ls_number_reflns 7729
_refine_ls_number_restraints 2
_refine_ls_restrained_S_all 1.003
_refine_ls_R_factor_all 0.0559
_refine_ls_R_factor_gt 0.0458
_refine_ls_shift/su_max 0.001
_refine_ls_shift/su_mean 0.000
_refine_ls_structure_factor_coef Fsqd
_refine_ls_weighting_details 'w=1/[\s^2^(Fo^2^)+(0.0860P)^2^] where P=(Fo^2^+2Fc^2^)/3'
_refine_ls_weighting_scheme calc
_refine_ls_wR_factor_gt 0.1117
_refine_ls_wR_factor_ref 0.1168
_reflns_Friedel_coverage 0.000
_reflns_number_gt 6398
_reflns_number_total 7729
_reflns_threshold_expression 'I > 2\s(I)'
_cod_data_source_file c7dt04304j2.cif
_cod_data_source_block 15-mn4tb2
_cod_depositor_comments 'Adding full bibliography for 7045382--7045403.cif.'
_cod_database_code 7045384
_shelx_shelxl_version_number 2017/1
_shelx_space_group_comment
;
The symmetry employed for this shelxl refinement is uniquely defined
by the following loop, which should always be used as a source of
symmetry information in preference to the above space-group names.
They are only intended as comments.
;
_shelx_estimated_absorpt_t_max 0.757
_shelx_estimated_absorpt_t_min 0.603
_olex2_refinement_description
;
1. Fixed Uiso
 At 1.2 times of:
  All C(H) groups, All C(H,H) groups, All O(H) groups
 At 1.5 times of:
  All C(H,H,H) groups
2. Restrained distances
 O3-H3 = O5-H5
 0.88 with sigma of 0.04
3.a Secondary CH2 refined with riding coordinates:
 C1(H1A,H1B), C2(H2A,H2B), C3(H3A,H3B), C4(H4A,H4B), C5(H5A,H5B), C6(H6A,H6B),
 C7(H7A,H7B), C8(H8A,H8B), C9(H9A,H9B), C10(H10A,H10B)
3.b Aromatic/amide H refined with riding coordinates:
 C13(H13), C14(H14), C15(H15), C16(H16), C17(H17), C20(H20), C21(H21),
 C22(H22), C23(H23), C24(H24), C27(H27), C28(H28), C29(H29), C30(H30), C31(H31)
3.c Idealised Me refined as rotating group:
 C42(H42A,H42B,H42C)
;
_olex2_submission_special_instructions 'No special instructions were received'

loop_
_space_group_symop_operation_xyz
'x, y, z'
'-x+1/2, y+1/2, -z+1/2'
'-x, -y, -z'
'x-1/2, -y-1/2, z-1/2'

loop_
_atom_site_label
_atom_site_type_symbol
_atom_site_fract_x
_atom_site_fract_y
_atom_site_fract_z
_atom_site_U_iso_or_equiv
_atom_site_adp_type
_atom_site_occupancy
_atom_site_site_symmetry_order
_atom_site_calc_flag
_atom_site_refinement_flags_posn
Tb1 Tb 0.39889(2) 0.66021(2) 0.42513(2) 0.02557(8) Uani 1 1 d .
Mn1 Mn 0.45742(5) 0.52556(4) 0.56464(3) 0.02351(14) Uani 1 1 d .
Mn2 Mn 0.66914(5) 0.61848(4) 0.53568(3) 0.02597(15) Uani 1 1 d .
O1 O 0.5895(2) 0.48361(19) 0.53470(15) 0.0247(6) Uani 1 1 d .
N1 N 0.7038(3) 0.7422(3) 0.6079(2) 0.0323(8) Uani 1 1 d .
C1 C 0.7864(4) 0.7939(3) 0.5809(3) 0.0374(11) Uani 1 1 d .
H1A H 0.855255 0.766225 0.597666 0.045 Uiso 1 1 calc R
H1B H 0.787911 0.853770 0.601666 0.045 Uiso 1 1 calc R
C2 C 0.7695(4) 0.8004(3) 0.4994(3) 0.0376(11) Uani 1 1 d .
H2A H 0.704175 0.833427 0.482789 0.045 Uiso 1 1 calc R
H2B H 0.828385 0.833331 0.484154 0.045 Uiso 1 1 calc R
N2 N 0.7624(3) 0.7123(3) 0.4652(2) 0.0315(8) Uani 1 1 d .
C3 C 0.6018(4) 0.7875(3) 0.6002(3) 0.0361(10) Uani 1 1 d .
H3A H 0.590229 0.820325 0.554018 0.043 Uiso 1 1 calc R
H3B H 0.602751 0.830433 0.640010 0.043 Uiso 1 1 calc R
C4 C 0.5122(4) 0.7233(3) 0.6017(3) 0.0335(10) Uani 1 1 d .
H4A H 0.520691 0.693389 0.649153 0.040 Uiso 1 1 calc R
H4B H 0.444859 0.755572 0.595088 0.040 Uiso 1 1 calc R
O2 O 0.5103(2) 0.6588(2) 0.54514(17) 0.0291(7) Uani 1 1 d .
C5 C 0.7424(4) 0.7177(3) 0.6854(3) 0.0374(11) Uani 1 1 d .
H5A H 0.788515 0.764693 0.708949 0.045 Uiso 1 1 calc R
H5B H 0.682054 0.711632 0.711643 0.045 Uiso 1 1 calc R
C6 C 0.8014(4) 0.6333(3) 0.6888(2) 0.0337(10) Uani 1 1 d .
H6A H 0.863701 0.638935 0.664517 0.040 Uiso 1 1 calc R
H6B H 0.824635 0.615528 0.739676 0.040 Uiso 1 1 calc R
O3 O 0.7293(3) 0.5701(2) 0.65224(18) 0.0322(7) Uani 1 1 d D
H3 H 0.755(4) 0.521(3) 0.640(3) 0.039 Uiso 1 1 d DR
C7 C 0.7019(4) 0.7166(3) 0.3908(3) 0.0328(10) Uani 1 1 d .
H7A H 0.750779 0.727939 0.356114 0.039 Uiso 1 1 calc R
H7B H 0.652070 0.766372 0.387750 0.039 Uiso 1 1 calc R
C8 C 0.6416(4) 0.6326(3) 0.3693(2) 0.0296(9) Uani 1 1 d .
H8A H 0.595363 0.641088 0.322408 0.036 Uiso 1 1 calc R
H8B H 0.691161 0.584471 0.363744 0.036 Uiso 1 1 calc R
O4 O 0.5803(2) 0.6100(2) 0.42340(15) 0.0264(6) Uani 1 1 d .
C9 C 0.8697(4) 0.6765(3) 0.4652(3) 0.0374(11) Uani 1 1 d .
H9A H 0.917334 0.700253 0.507314 0.045 Uiso 1 1 calc R
H9B H 0.895635 0.696431 0.420916 0.045 Uiso 1 1 calc R
C10 C 0.8729(4) 0.5774(4) 0.4681(3) 0.0385(11) Uani 1 1 d .
H10A H 0.834833 0.552124 0.422738 0.046 Uiso 1 1 calc R
H10B H 0.946215 0.556212 0.474899 0.046 Uiso 1 1 calc R
O5 O 0.8234(3) 0.5523(2) 0.5282(2) 0.0361(7) Uani 1 1 d D
H5 H 0.821(5) 0.501(3) 0.545(3) 0.043 Uiso 1 1 d DR
O6 O 0.3197(3) 0.5724(2) 0.58885(17) 0.0324(7) Uani 1 1 d .
O7 O 0.2935(3) 0.6883(2) 0.51381(17) 0.0322(7) Uani 1 1 d .
C11 C 0.2753(4) 0.6453(3) 0.5669(2) 0.0283(9) Uani 1 1 d .
C12 C 0.1954(3) 0.6805(3) 0.6095(2) 0.0287(9) Uani 1 1 d .
C13 C 0.1770(4) 0.6398(3) 0.6729(3) 0.0346(10) Uani 1 1 d .
H13 H 0.213528 0.587498 0.689068 0.041 Uiso 1 1 calc R
C14 C 0.1052(4) 0.6759(4) 0.7123(3) 0.0412(12) Uani 1 1 d .
H14 H 0.091648 0.647988 0.755280 0.049 Uiso 1 1 calc R
C15 C 0.0534(4) 0.7524(4) 0.6889(3) 0.0415(12) Uani 1 1 d .
H15 H 0.004469 0.776956 0.716137 0.050 Uiso 1 1 calc R
C16 C 0.0718(4) 0.7940(4) 0.6264(3) 0.0404(11) Uani 1 1 d .
H16 H 0.036568 0.847242 0.611306 0.048 Uiso 1 1 calc R
C17 C 0.1424(4) 0.7572(3) 0.5856(3) 0.0349(10) Uani 1 1 d .
H17 H 0.154099 0.784289 0.541928 0.042 Uiso 1 1 calc R
O8 O 0.5050(2) 0.5323(2) 0.66898(16) 0.0285(6) Uani 1 1 d .
O9 O 0.6073(2) 0.4123(2) 0.68805(16) 0.0295(6) Uani 1 1 d .
C18 C 0.5666(3) 0.4795(3) 0.7085(2) 0.0270(9) Uani 1 1 d .
C19 C 0.5868(4) 0.5031(3) 0.7873(2) 0.0302(9) Uani 1 1 d .
C20 C 0.5034(4) 0.5206(3) 0.8238(3) 0.0378(11) Uani 1 1 d .
H20 H 0.433408 0.517726 0.799136 0.045 Uiso 1 1 calc R
C21 C 0.5238(5) 0.5426(4) 0.8976(3) 0.0479(13) Uani 1 1 d .
H21 H 0.467424 0.552415 0.923520 0.057 Uiso 1 1 calc R
C22 C 0.6254(5) 0.5497(4) 0.9319(3) 0.0481(14) Uani 1 1 d .
H22 H 0.638624 0.565067 0.981684 0.058 Uiso 1 1 calc R
C23 C 0.7093(5) 0.5350(4) 0.8955(3) 0.0489(14) Uani 1 1 d .
H23 H 0.779153 0.542346 0.919464 0.059 Uiso 1 1 calc R
C24 C 0.6896(4) 0.5091(3) 0.8231(3) 0.0378(11) Uani 1 1 d .
H24 H 0.746318 0.495661 0.798291 0.045 Uiso 1 1 calc R
O10 O 0.2407(2) 0.7281(2) 0.35960(18) 0.0321(7) Uani 1 1 d .
O11 O 0.2160(3) 0.5905(2) 0.38978(18) 0.0345(7) Uani 1 1 d .
C25 C 0.1813(4) 0.6631(3) 0.3590(2) 0.0309(9) Uani 1 1 d .
C26 C 0.0706(4) 0.6676(3) 0.3228(3) 0.0310(9) Uani 1 1 d .
C27 C 0.0265(4) 0.7494(3) 0.3017(2) 0.0335(10) Uani 1 1 d .
H27 H 0.066951 0.801376 0.311602 0.040 Uiso 1 1 calc R
C28 C -0.0758(4) 0.7547(4) 0.2665(3) 0.0388(11) Uani 1 1 d .
H28 H -0.105669 0.810291 0.252537 0.047 Uiso 1 1 calc R
C29 C -0.1343(4) 0.6794(4) 0.2518(3) 0.0427(12) Uani 1 1 d .
H29 H -0.204016 0.683322 0.226623 0.051 Uiso 1 1 calc R
C30 C -0.0919(4) 0.5969(4) 0.2736(3) 0.0448(12) Uani 1 1 d .
H30 H -0.132909 0.545167 0.264107 0.054 Uiso 1 1 calc R
C31 C 0.0107(4) 0.5917(3) 0.3093(3) 0.0384(11) Uani 1 1 d .
H31 H 0.039974 0.536293 0.324497 0.046 Uiso 1 1 calc R
N3 N 0.4504(3) 0.8373(3) 0.3838(2) 0.0351(9) Uani 1 1 d .
O12 O 0.4542(3) 0.7724(2) 0.34176(19) 0.0362(7) Uani 1 1 d .
O13 O 0.4353(3) 0.8192(2) 0.4476(2) 0.0410(8) Uani 1 1 d .
O14 O 0.4601(4) 0.9129(3) 0.3636(2) 0.0563(11) Uani 1 1 d .
N41 N 0.2463(6) 0.0394(5) 0.6387(4) 0.0766(18) Uani 1 1 d .
C41 C 0.3017(5) -0.0031(4) 0.6117(3) 0.0532(14) Uani 1 1 d .
C42 C 0.3735(5) -0.0565(5) 0.5780(4) 0.0593(16) Uani 1 1 d .
H42A H 0.408026 -0.019803 0.545814 0.089 Uiso 1 1 calc GR
H42B H 0.334544 -0.103629 0.550065 0.089 Uiso 1 1 calc GR
H42C H 0.426453 -0.082063 0.615474 0.089 Uiso 1 1 calc GR

loop_
_atom_site_aniso_label
_atom_site_aniso_U_11
_atom_site_aniso_U_22
_atom_site_aniso_U_33
_atom_site_aniso_U_23
_atom_site_aniso_U_13
_atom_site_aniso_U_12
Tb1 0.02980(12) 0.02683(12) 0.01955(12) 0.00163(8) 0.00226(8) 0.00494(8)
Mn1 0.0271(3) 0.0259(3) 0.0169(3) -0.0004(2) 0.0015(2) 0.0023(2)
Mn2 0.0269(3) 0.0288(3) 0.0214(3) -0.0003(3) 0.0012(2) 0.0003(3)
O1 0.0308(15) 0.0216(14) 0.0207(14) 0.0025(12) 0.0014(11) 0.0016(12)
N1 0.035(2) 0.034(2) 0.0263(19) -0.0010(16) -0.0011(16) 0.0002(16)
C1 0.046(3) 0.030(2) 0.035(3) -0.005(2) 0.002(2) -0.009(2)
C2 0.045(3) 0.031(2) 0.037(3) -0.002(2) 0.006(2) -0.003(2)
N2 0.0319(19) 0.033(2) 0.0290(19) 0.0007(16) 0.0017(15) -0.0007(16)
C3 0.042(3) 0.032(2) 0.033(2) -0.004(2) 0.002(2) 0.004(2)
C4 0.037(2) 0.034(2) 0.029(2) -0.0121(19) 0.0043(18) 0.0010(19)
O2 0.0297(15) 0.0307(16) 0.0266(16) -0.0045(13) 0.0032(12) 0.0053(12)
C5 0.042(3) 0.042(3) 0.025(2) -0.009(2) -0.0017(19) -0.005(2)
C6 0.041(3) 0.034(2) 0.023(2) -0.0030(19) -0.0052(18) -0.007(2)
O3 0.0336(17) 0.0303(16) 0.0301(17) -0.0021(14) -0.0034(13) -0.0030(13)
C7 0.036(2) 0.035(2) 0.027(2) 0.0068(19) 0.0035(18) -0.0014(19)
C8 0.034(2) 0.036(2) 0.0182(19) 0.0027(18) 0.0037(17) -0.0012(19)
O4 0.0296(15) 0.0319(16) 0.0180(13) 0.0018(12) 0.0049(11) -0.0010(12)
C9 0.029(2) 0.043(3) 0.041(3) 0.003(2) 0.006(2) -0.001(2)
C10 0.030(2) 0.047(3) 0.039(3) 0.008(2) 0.009(2) 0.003(2)
O5 0.0355(17) 0.0348(18) 0.0388(19) 0.0101(15) 0.0084(14) 0.0052(14)
O6 0.0355(17) 0.0329(16) 0.0290(16) 0.0041(14) 0.0053(13) 0.0016(13)
O7 0.0356(17) 0.0395(17) 0.0234(15) 0.0030(14) 0.0103(13) 0.0072(14)
C11 0.029(2) 0.029(2) 0.025(2) -0.0049(17) 0.0003(17) 0.0031(17)
C12 0.028(2) 0.035(2) 0.024(2) -0.0070(18) 0.0042(16) -0.0047(17)
C13 0.037(2) 0.038(2) 0.028(2) -0.001(2) 0.0044(19) -0.003(2)
C14 0.042(3) 0.054(3) 0.029(2) -0.005(2) 0.011(2) -0.007(2)
C15 0.032(2) 0.058(3) 0.035(3) -0.015(2) 0.006(2) -0.003(2)
C16 0.033(2) 0.042(3) 0.045(3) -0.007(2) 0.003(2) 0.005(2)
C17 0.035(2) 0.038(3) 0.032(2) -0.003(2) 0.0050(19) 0.000(2)
O8 0.0340(16) 0.0307(16) 0.0204(14) -0.0023(12) 0.0025(12) 0.0007(13)
O9 0.0350(16) 0.0312(16) 0.0216(15) -0.0003(13) 0.0023(12) 0.0032(13)
C18 0.032(2) 0.028(2) 0.0191(19) 0.0023(17) 0.0003(16) -0.0046(17)
C19 0.043(2) 0.027(2) 0.020(2) 0.0013(17) 0.0030(17) 0.0007(18)
C20 0.048(3) 0.037(3) 0.029(2) 0.002(2) 0.006(2) 0.000(2)
C21 0.071(4) 0.046(3) 0.029(3) -0.006(2) 0.014(2) 0.004(3)
C22 0.077(4) 0.040(3) 0.023(2) -0.005(2) -0.002(2) -0.003(3)
C23 0.061(3) 0.047(3) 0.034(3) 0.002(2) -0.011(2) -0.014(3)
C24 0.048(3) 0.038(3) 0.025(2) 0.004(2) 0.000(2) -0.005(2)
O10 0.0298(15) 0.0355(17) 0.0297(16) 0.0064(14) 0.0010(13) 0.0023(13)
O11 0.0372(17) 0.0322(17) 0.0328(17) 0.0042(14) 0.0014(13) 0.0075(14)
C25 0.034(2) 0.035(2) 0.023(2) 0.0033(18) 0.0049(18) 0.0081(19)
C26 0.032(2) 0.035(2) 0.025(2) 0.0035(18) 0.0038(18) 0.0018(18)
C27 0.037(2) 0.037(2) 0.026(2) 0.0068(19) 0.0058(18) 0.004(2)
C28 0.037(3) 0.047(3) 0.033(2) 0.009(2) 0.008(2) 0.010(2)
C29 0.033(2) 0.060(3) 0.034(3) 0.004(2) 0.001(2) 0.001(2)
C30 0.041(3) 0.048(3) 0.043(3) 0.001(2) 0.002(2) -0.006(2)
C31 0.042(3) 0.035(3) 0.036(3) 0.005(2) 0.002(2) 0.000(2)
N3 0.039(2) 0.031(2) 0.034(2) 0.0036(17) 0.0013(17) -0.0016(16)
O12 0.0408(18) 0.0338(17) 0.0351(18) 0.0025(15) 0.0089(14) 0.0037(14)
O13 0.057(2) 0.0351(18) 0.0300(18) 0.0014(15) 0.0025(16) 0.0008(16)
O14 0.071(3) 0.037(2) 0.059(3) 0.010(2) 0.005(2) -0.0095(19)
N41 0.079(4) 0.083(5) 0.067(4) 0.008(4) 0.007(3) 0.019(4)
C41 0.058(4) 0.053(3) 0.046(3) 0.008(3) -0.001(3) 0.004(3)
C42 0.059(4) 0.058(4) 0.057(4) -0.009(3) -0.004(3) 0.006(3)

loop_
_atom_type_symbol
_atom_type_description
_atom_type_scat_dispersion_real
_atom_type_scat_dispersion_imag
_atom_type_scat_source
C C 0.0033 0.0016 'International Tables Vol C Tables 4.2.6.8 and 6.1.1.4'
H H 0.0000 0.0000 'International Tables Vol C Tables 4.2.6.8 and 6.1.1.4'
Mn Mn 0.3368 0.7283 'International Tables Vol C Tables 4.2.6.8 and 6.1.1.4'
N N 0.0061 0.0033 'International Tables Vol C Tables 4.2.6.8 and 6.1.1.4'
O O 0.0106 0.0060 'International Tables Vol C Tables 4.2.6.8 and 6.1.1.4'
Tb Tb -0.1723 4.1537 'International Tables Vol C Tables 4.2.6.8 and 6.1.1.4'

loop_
_geom_angle_atom_site_label_1
_geom_angle_atom_site_label_2
_geom_angle_atom_site_label_3
_geom_angle
_geom_angle_site_symmetry_1
_geom_angle_site_symmetry_3
O1 Tb1 O2 72.38(10) 3_666 .
O1 Tb1 O4 72.42(10) 3_666 .
O1 Tb1 O7 87.57(11) 3_666 .
O1 Tb1 O9 80.94(10) 3_666 3_666
O1 Tb1 O10 124.81(11) 3_666 .
O1 Tb1 O11 72.77(10) 3_666 .
O1 Tb1 O12 147.34(11) 3_666 .
O1 Tb1 O13 149.87(11) 3_666 .
O2 Tb1 O11 127.48(11) . .
O2 Tb1 O12 113.09(11) . .
O2 Tb1 O13 77.70(11) . .
O4 Tb1 O2 65.91(10) . .
O4 Tb1 O11 134.55(10) . .
O4 Tb1 O12 80.64(10) . .
O4 Tb1 O13 98.56(12) . .
O7 Tb1 O2 71.18(11) . .
O7 Tb1 O4 136.33(10) . .
O7 Tb1 O9 140.64(12) . 3_666
O7 Tb1 O10 75.26(11) . .
O7 Tb1 O11 69.31(12) . .
O7 Tb1 O12 125.02(11) . .
O7 Tb1 O13 79.54(12) . .
O9 Tb1 O2 137.68(10) 3_666 .
O9 Tb1 O4 75.12(10) 3_666 .
O9 Tb1 O10 80.83(11) 3_666 .
O9 Tb1 O11 71.34(11) 3_666 .
O9 Tb1 O12 74.46(11) 3_666 .
O9 Tb1 O13 125.46(11) 3_666 .
O10 Tb1 O2 141.47(11) . .
O10 Tb1 O4 147.67(10) . .
O10 Tb1 O11 52.05(11) . .
O10 Tb1 O12 72.25(11) . .
O10 Tb1 O13 78.13(12) . .
O12 Tb1 O11 117.56(11) . .
O13 Tb1 O11 125.79(12) . .
O13 Tb1 O12 51.29(12) . .
O1 Mn1 O1 81.51(13) 3_666 .
O1 Mn1 O2 87.92(13) 3_666 .
O1 Mn1 O2 86.90(12) . .
O1 Mn1 O4 86.53(12) . 3_666
O1 Mn1 O4 89.37(12) 3_666 3_666
O1 Mn1 O6 95.22(13) 3_666 .
O1 Mn1 O6 176.23(13) . .
O1 Mn1 O8 178.59(14) 3_666 .
O4 Mn1 O2 173.20(12) 3_666 .
O6 Mn1 O2 91.13(13) . .
O6 Mn1 O4 95.33(13) . 3_666
O8 Mn1 O1 98.67(13) . .
O8 Mn1 O2 93.49(13) . .
O8 Mn1 O4 89.25(12) . 3_666
O8 Mn1 O6 84.65(13) . .
O1 Mn2 N1 140.82(13) . .
O1 Mn2 N2 142.47(12) . .
O1 Mn2 O3 78.84(11) . .
N1 Mn2 N2 76.71(14) . .
O2 Mn2 O1 79.95(11) . .
O2 Mn2 N1 79.68(13) . .
O2 Mn2 N2 116.08(13) . .
O2 Mn2 O3 101.11(12) . .
O2 Mn2 O4 75.07(12) . .
O2 Mn2 O5 169.86(13) . .
O3 Mn2 N1 72.75(13) . .
O3 Mn2 N2 125.84(13) . .
O4 Mn2 O1 77.14(11) . .
O4 Mn2 N1 128.24(13) . .
O4 Mn2 N2 75.19(12) . .
O4 Mn2 O3 155.99(12) . .
O4 Mn2 O5 104.08(13) . .
O5 Mn2 O1 90.00(12) . .
O5 Mn2 N1 107.89(14) . .
O5 Mn2 N2 72.90(13) . .
O5 Mn2 O3 75.45(13) . .
Mn1 O1 Tb1 104.33(13) 3_666 3_666
Mn1 O1 Tb1 103.14(12) . 3_666
Mn1 O1 Mn1 98.50(13) 3_666 .
Mn1 O1 Mn2 96.58(12) . .
Mn1 O1 Mn2 98.58(12) 3_666 .
Mn2 O1 Tb1 146.95(14) . 3_666
C1 N1 Mn2 108.4(3) . .
C1 N1 C5 108.3(4) . .
C3 N1 Mn2 103.6(3) . .
C3 N1 C1 113.6(4) . .
C3 N1 C5 111.4(4) . .
C5 N1 Mn2 111.4(3) . .
N1 C1 H1A 109.1 . .
N1 C1 H1B 109.1 . .
N1 C1 C2 112.6(4) . .
H1A C1 H1B 107.8 . .
C2 C1 H1A 109.1 . .
C2 C1 H1B 109.1 . .
C1 C2 H2A 109.3 . .
C1 C2 H2B 109.3 . .
H2A C2 H2B 108.0 . .
N2 C2 C1 111.5(4) . .
N2 C2 H2A 109.3 . .
N2 C2 H2B 109.3 . .
C2 N2 Mn2 107.7(3) . .
C2 N2 C7 110.6(4) . .
C2 N2 C9 109.7(4) . .
C7 N2 Mn2 107.9(3) . .
C7 N2 C9 111.5(4) . .
C9 N2 Mn2 109.4(3) . .
N1 C3 H3A 109.3 . .
N1 C3 H3B 109.3 . .
N1 C3 C4 111.6(4) . .
H3A C3 H3B 108.0 . .
C4 C3 H3A 109.3 . .
C4 C3 H3B 109.3 . .
C3 C4 H4A 109.6 . .
C3 C4 H4B 109.6 . .
H4A C4 H4B 108.1 . .
O2 C4 C3 110.4(4) . .
O2 C4 H4A 109.6 . .
O2 C4 H4B 109.6 . .
Mn1 O2 Tb1 90.41(11) . .
Mn2 O2 Tb1 110.47(13) . .
Mn2 O2 Mn1 94.33(12) . .
C4 O2 Tb1 127.1(3) . .
C4 O2 Mn1 118.5(3) . .
C4 O2 Mn2 110.2(3) . .
N1 C5 H5A 109.6 . .
N1 C5 H5B 109.6 . .
H5A C5 H5B 108.1 . .
C6 C5 N1 110.2(4) . .
C6 C5 H5A 109.6 . .
C6 C5 H5B 109.6 . .
C5 C6 H6A 110.6 . .
C5 C6 H6B 110.6 . .
H6A C6 H6B 108.8 . .
O3 C6 C5 105.5(4) . .
O3 C6 H6A 110.6 . .
O3 C6 H6B 110.6 . .
Mn2 O3 H3 96(4) . .
C6 O3 Mn2 109.4(3) . .
C6 O3 H3 118(4) . .
N2 C7 H7A 109.1 . .
N2 C7 H7B 109.1 . .
N2 C7 C8 112.5(4) . .
H7A C7 H7B 107.8 . .
C8 C7 H7A 109.1 . .
C8 C7 H7B 109.1 . .
C7 C8 H8A 109.7 . .
C7 C8 H8B 109.7 . .
H8A C8 H8B 108.2 . .
O4 C8 C7 109.6(4) . .
O4 C8 H8A 109.7 . .
O4 C8 H8B 109.7 . .
Mn1 O4 Tb1 93.73(11) 3_666 .
Mn1 O4 Mn2 92.81(11) 3_666 .
Mn2 O4 Tb1 108.48(12) . .
C8 O4 Tb1 124.8(3) . .
C8 O4 Mn1 118.0(3) . 3_666
C8 O4 Mn2 113.3(2) . .
N2 C9 H9A 109.1 . .
N2 C9 H9B 109.1 . .
N2 C9 C10 112.7(4) . .
H9A C9 H9B 107.8 . .
C10 C9 H9A 109.1 . .
C10 C9 H9B 109.1 . .
C9 C10 H10A 110.5 . .
C9 C10 H10B 110.5 . .
H10A C10 H10B 108.6 . .
O5 C10 C9 106.4(4) . .
O5 C10 H10A 110.5 . .
O5 C10 H10B 110.5 . .
Mn2 O5 H5 108(4) . .
C10 O5 Mn2 116.0(3) . .
C10 O5 H5 126(4) . .
C11 O6 Mn1 126.4(3) . .
C11 O7 Tb1 132.4(3) . .
O6 C11 C12 116.6(4) . .
O7 C11 O6 125.3(4) . .
O7 C11 C12 118.0(4) . .
C13 C12 C11 121.2(4) . .
C17 C12 C11 118.4(4) . .
C17 C12 C13 120.4(4) . .
C12 C13 H13 120.1 . .
C14 C13 C12 119.8(5) . .
C14 C13 H13 120.1 . .
C13 C14 H14 120.1 . .
C15 C14 C13 119.7(5) . .
C15 C14 H14 120.1 . .
C14 C15 H15 119.5 . .
C14 C15 C16 121.1(5) . .
C16 C15 H15 119.5 . .
C15 C16 H16 120.2 . .
C15 C16 C17 119.5(5) . .
C17 C16 H16 120.2 . .
C12 C17 C16 119.5(5) . .
C12 C17 H17 120.2 . .
C16 C17 H17 120.2 . .
C18 O8 Mn1 127.8(3) . .
C18 O9 Tb1 134.6(3) . 3_666
O8 C18 C19 114.5(4) . .
O9 C18 O8 126.5(4) . .
O9 C18 C19 119.1(4) . .
C20 C19 C18 120.1(4) . .
C20 C19 C24 120.3(4) . .
C24 C19 C18 119.6(4) . .
C19 C20 H20 120.3 . .
C19 C20 C21 119.3(5) . .
C21 C20 H20 120.3 . .
C20 C21 H21 120.1 . .
C22 C21 C20 119.8(5) . .
C22 C21 H21 120.1 . .
C21 C22 H22 119.3 . .
C21 C22 C23 121.3(5) . .
C23 C22 H22 119.3 . .
C22 C23 H23 120.4 . .
C22 C23 C24 119.2(5) . .
C24 C23 H23 120.4 . .
C19 C24 C23 119.9(5) . .
C19 C24 H24 120.0 . .
C23 C24 H24 120.0 . .
C25 O10 Tb1 97.7(3) . .
C25 O11 Tb1 90.1(3) . .
O10 C25 Tb1 56.9(2) . .
O10 C25 O11 120.2(4) . .
O10 C25 C26 120.9(4) . .
O11 C25 Tb1 63.3(2) . .
O11 C25 C26 118.9(4) . .
C26 C25 Tb1 177.6(3) . .
C27 C26 C25 119.2(4) . .
C31 C26 C25 120.9(4) . .
C31 C26 C27 119.8(5) . .
C26 C27 H27 120.0 . .
C28 C27 C26 120.1(5) . .
C28 C27 H27 120.0 . .
C27 C28 H28 120.0 . .
C29 C28 C27 120.1(5) . .
C29 C28 H28 120.0 . .
C28 C29 H29 119.7 . .
C28 C29 C30 120.6(5) . .
C30 C29 H29 119.7 . .
C29 C30 H30 120.4 . .
C31 C30 C29 119.3(5) . .
C31 C30 H30 120.4 . .
C26 C31 H31 119.9 . .
C30 C31 C26 120.1(5) . .
C30 C31 H31 119.9 . .
O12 N3 Tb1 58.5(2) . .
O12 N3 O13 116.3(4) . .
O13 N3 Tb1 58.3(2) . .
O14 N3 Tb1 172.7(4) . .
O14 N3 O12 121.6(4) . .
O14 N3 O13 122.2(4) . .
N3 O12 Tb1 95.8(3) . .
N3 O13 Tb1 96.0(3) . .
N41 C41 C42 179.2(8) . .
C41 C42 H42A 109.5 . .
C41 C42 H42B 109.5 . .
C41 C42 H42C 109.5 . .
H42A C42 H42B 109.5 . .
H42A C42 H42C 109.5 . .
H42B C42 H42C 109.5 . .

loop_
_geom_bond_atom_site_label_1
_geom_bond_atom_site_label_2
_geom_bond_distance
_geom_bond_site_symmetry_2
Tb1 O1 2.313(3) 3_666
Tb1 O2 2.472(3) .
Tb1 O4 2.471(3) .
Tb1 O7 2.348(3) .
Tb1 O9 2.381(3) 3_666
Tb1 O10 2.442(3) .
Tb1 O11 2.580(3) .
Tb1 O12 2.495(3) .
Tb1 O13 2.489(4) .
Mn1 O1 1.870(3) 3_666
Mn1 O1 1.985(3) .
Mn1 O2 2.190(3) .
Mn1 O4 2.140(3) 3_666
Mn1 O6 2.035(3) .
Mn1 O8 1.958(3) .
Mn2 O1 2.296(3) .
Mn2 N1 2.321(4) .
Mn2 N2 2.396(4) .
Mn2 O2 2.177(3) .
Mn2 O3 2.320(3) .
Mn2 O4 2.236(3) .
Mn2 O5 2.258(3) .
N1 C1 1.479(6) .
N1 C3 1.475(6) .
N1 C5 1.505(6) .
C1 H1A 0.9900 .
C1 H1B 0.9900 .
C1 C2 1.512(7) .
C2 H2A 0.9900 .
C2 H2B 0.9900 .
C2 N2 1.483(6) .
N2 C7 1.490(6) .
N2 C9 1.491(6) .
C3 H3A 0.9900 .
C3 H3B 0.9900 .
C3 C4 1.520(7) .
C4 H4A 0.9900 .
C4 H4B 0.9900 .
C4 O2 1.441(5) .
C5 H5A 0.9900 .
C5 H5B 0.9900 .
C5 C6 1.491(7) .
C6 H6A 0.9900 .
C6 H6B 0.9900 .
C6 O3 1.436(5) .
O3 H3 0.86(3) .
C7 H7A 0.9900 .
C7 H7B 0.9900 .
C7 C8 1.518(7) .
C8 H8A 0.9900 .
C8 H8B 0.9900 .
C8 O4 1.424(5) .
C9 H9A 0.9900 .
C9 H9B 0.9900 .
C9 C10 1.510(7) .
C10 H10A 0.9900 .
C10 H10B 0.9900 .
C10 O5 1.432(6) .
O5 H5 0.85(3) .
O6 C11 1.286(6) .
O7 C11 1.245(6) .
C11 C12 1.500(6) .
C12 C13 1.394(7) .
C12 C17 1.391(7) .
C13 H13 0.9500 .
C13 C14 1.389(7) .
C14 H14 0.9500 .
C14 C15 1.380(8) .
C15 H15 0.9500 .
C15 C16 1.386(8) .
C16 H16 0.9500 .
C16 C17 1.397(7) .
C17 H17 0.9500 .
O8 C18 1.282(5) .
O9 C18 1.240(5) .
C18 C19 1.501(6) .
C19 C20 1.390(7) .
C19 C24 1.394(7) .
C20 H20 0.9500 .
C20 C21 1.406(7) .
C21 H21 0.9500 .
C21 C22 1.373(9) .
C22 H22 0.9500 .
C22 C23 1.388(9) .
C23 H23 0.9500 .
C23 C24 1.396(7) .
C24 H24 0.9500 .
O10 C25 1.251(6) .
O11 C25 1.295(6) .
C25 C26 1.485(7) .
C26 C27 1.401(7) .
C26 C31 1.391(7) .
C27 H27 0.9500 .
C27 C28 1.384(7) .
C28 H28 0.9500 .
C28 C29 1.377(8) .
C29 H29 0.9500 .
C29 C30 1.406(8) .
C30 H30 0.9500 .
C30 C31 1.389(7) .
C31 H31 0.9500 .
N3 O12 1.268(5) .
N3 O13 1.272(6) .
N3 O14 1.224(5) .
N41 C41 1.141(9) .
C41 C42 1.451(9) .
C42 H42A 0.9800 .
C42 H42B 0.9800 .
C42 H42C 0.9800 .

loop_
_geom_hbond_atom_site_label_D
_geom_hbond_atom_site_label_H
_geom_hbond_atom_site_label_A
_geom_hbond_distance_DH
_geom_hbond_distance_HA
_geom_hbond_distance_DA
_geom_hbond_angle_DHA
_geom_hbond_site_symmetry_A
_geom_hbond_publ_flag
O3 H3 O11 0.86(3) 1.84(4) 2.696(5) 169(6) 3_666 yes
O5 H5 O11 0.85(3) 1.96(4) 2.756(5) 157(6) 3_666 yes
